data_2015317
loop_
_publ_author_name
'Tsonko Kolev'
'Michael Spiteller'
'William S. Sheldrick'
'Heike Mayer-Figge'

_publ_section_title
;
 <small>L</small>-Argininamidium bis(hydrogensquarate)
;
_journal_coeditor_code KP2003
_journal_issue 5
_journal_name_full 'Acta Crystallographica Section C'
_journal_page_first o299
_journal_page_last o300
_journal_paper_doi 10.1107/S0108270106012108
_journal_volume 62
_journal_year 2006
_chemical_formula_iupac 'C6 H17 N5 O 2+, 2C4 H O4 -'
_chemical_formula_moiety 'C6 H17 N5 O 2+, 2C4 H O4 -'
_chemical_formula_sum 'C14 H19 N5 O9'
_chemical_formula_weight 401.34
_chemical_name_systematic
;
1-[4-(Aminocarbonyl)butyl]guanidinium bis(hydrogensquarate)
;
_space_group_IT_number 4
_symmetry_cell_setting monoclinic
_symmetry_space_group_name_Hall 'P 2yb'
_symmetry_space_group_name_H-M 'P 1 21 1'
_atom_sites_solution_hydrogens geom
_atom_sites_solution_primary direct
_atom_sites_solution_secondary difmap
_audit_creation_method SHELXL-97
_cell_angle_alpha 90.00
_cell_angle_beta 101.90(3)
_cell_angle_gamma 90.00
_cell_formula_units_Z 2
_cell_length_a 5.1850(10)
_cell_length_b 16.668(3)
_cell_length_c 10.458(2)
_cell_measurement_reflns_used 15
_cell_measurement_temperature 294(2)
_cell_measurement_theta_max 14.43
_cell_measurement_theta_min 8.0
_cell_volume 884.4(3)
_computing_cell_refinement R3m/V
_computing_data_collection 'R3m/V (Siemens, 1989)'
_computing_data_reduction 'XDISK (Siemens, 1989)'
_computing_molecular_graphics 'SHELXTL-Plus (Sheldrick, 1995)'
_computing_publication_material SHELXL97
_computing_structure_refinement 'SHELXL97 (Sheldrick, 1997)'
_computing_structure_solution 'SHELXS97 (Sheldrick, 1997)'
_diffrn_ambient_temperature 294(2)
_diffrn_measured_fraction_theta_full 0.997
_diffrn_measured_fraction_theta_max 0.997
_diffrn_measurement_device_type 'Siemens P4 four-circle diffractometer'
_diffrn_measurement_method 'Profile fitted omega'
_diffrn_radiation_monochromator graphite
_diffrn_radiation_source 'fine-focus sealed tube'
_diffrn_radiation_type MoK\a
_diffrn_radiation_wavelength 0.71073
_diffrn_reflns_av_R_equivalents 0.0297
_diffrn_reflns_av_sigmaI/netI 0.0431
_diffrn_reflns_limit_h_max 7
_diffrn_reflns_limit_h_min 0
_diffrn_reflns_limit_k_max 23
_diffrn_reflns_limit_k_min 0
_diffrn_reflns_limit_l_max 14
_diffrn_reflns_limit_l_min -14
_diffrn_reflns_number 2919
_diffrn_reflns_theta_full 30.00
_diffrn_reflns_theta_max 30.00
_diffrn_reflns_theta_min 2.34
_diffrn_standards_decay_% 2
_diffrn_standards_interval_count 100
_diffrn_standards_number 3
_exptl_absorpt_coefficient_mu 0.127
_exptl_absorpt_correction_T_max 0.9764547
_exptl_absorpt_correction_T_min 0.9445504
_exptl_absorpt_correction_type psi-scan
_exptl_absorpt_process_details '(XPREP in SHELXTL; Sheldrick, 1995)'
_exptl_crystal_colour colourless
_exptl_crystal_density_diffrn 1.507
_exptl_crystal_density_method 'not measured'
_exptl_crystal_description prism
_exptl_crystal_F_000 420
_exptl_crystal_size_max 0.54
_exptl_crystal_size_mid 0.24
_exptl_crystal_size_min 0.22
_refine_diff_density_max 0.230
_refine_diff_density_min -0.192
_refine_ls_extinction_coef 0.023(4)
_refine_ls_extinction_expression Fc^*^=kFc[1+0.001xFc^2^\l^3^/sin(2\q)]^-1/4^
_refine_ls_extinction_method SHELXL97
_refine_ls_goodness_of_fit_ref 1.008
_refine_ls_hydrogen_treatment constr
_refine_ls_matrix_type full
_refine_ls_number_parameters 260
_refine_ls_number_reflns 2659
_refine_ls_number_restraints 1
_refine_ls_restrained_S_all 1.008
_refine_ls_R_factor_all 0.0740
_refine_ls_R_factor_gt 0.0446
_refine_ls_shift/su_max 0.000
_refine_ls_shift/su_mean 0.000
_refine_ls_structure_factor_coef Fsqd
_refine_ls_weighting_details 'calc w=1/[\s^2^(Fo^2^)+(0.0460P)^2^+0.0784P] where P=(Fo^2^+2Fc^2^)/3'
_refine_ls_weighting_scheme calc
_refine_ls_wR_factor_gt 0.0911
_refine_ls_wR_factor_ref 0.0993
_reflns_number_gt 1972
_reflns_number_total 2659
_reflns_threshold_expression I>2\s(I)
_cod_data_source_file kp2003.cif
_cod_data_source_block I
_cod_original_cell_volume 884.5(3)
_cod_original_sg_symbol_H-M 'P 21'
_cod_database_code 2015317

loop_
_symmetry_equiv_pos_as_xyz
'x, y, z'
'-x, y+1/2, -z'

loop_
_atom_site_type_symbol
_atom_site_label
_atom_site_fract_x
_atom_site_fract_y
_atom_site_fract_z
_atom_site_U_iso_or_equiv
_atom_site_adp_type
_atom_site_calc_flag
_atom_site_refinement_flags
_atom_site_occupancy
C C1' 0.6409(6) 0.32405(19) 0.2642(3) 0.0369(7) Uani d . 1
O O1' 0.7821(5) 0.37009(17) 0.3405(2) 0.0555(7) Uani d . 1
C C2' 0.6141(6) 0.30259(19) 0.1239(3) 0.0356(6) Uani d . 1
O O2' 0.7203(5) 0.32579(16) 0.0350(2) 0.0528(6) Uani d . 1
C C3' 0.4086(6) 0.24732(19) 0.1383(3) 0.0347(6) Uani d . 1
O O3' 0.2690(5) 0.19802(15) 0.0537(2) 0.0478(6) Uani d . 1
H H3' 0.1569 0.1762 0.0868 0.059(12) Uiso calc R 1
C C4' 0.4284(6) 0.26614(19) 0.2734(3) 0.0350(6) Uani d . 1
O O4' 0.3218(5) 0.24522(15) 0.3652(2) 0.0474(6) Uani d . 1
C C5' 0.4129(6) 0.53035(18) 0.7961(3) 0.0310(6) Uani d . 1
O O5' 0.5537(4) 0.48650(14) 0.8744(2) 0.0426(5) Uani d . 1
C C6' 0.3731(6) 0.54673(18) 0.6522(3) 0.0316(6) Uani d . 1
O O6' 0.4717(4) 0.51994(13) 0.56320(19) 0.0396(5) Uani d . 1
C C7' 0.1743(6) 0.60470(17) 0.6659(3) 0.0324(6) Uani d . 1
O O7' 0.0293(5) 0.65092(15) 0.5784(2) 0.0481(6) Uani d . 1
H H7' -0.0551 0.6820 0.6146 0.058 Uiso calc R 1
C C8' 0.2037(5) 0.58970(18) 0.8027(3) 0.0322(6) Uani d . 1
O O8' 0.1007(5) 0.61370(14) 0.8947(2) 0.0437(6) Uani d . 1
C C1 1.0043(5) 0.35767(17) 0.7428(3) 0.0289(5) Uani d . 1
O O1 1.1166(4) 0.37749(14) 0.6554(2) 0.0409(5) Uani d . 1
N N1 1.1117(5) 0.36099(17) 0.8694(2) 0.0391(6) Uani d . 1
H H11 1.2706 0.3780 0.8947 0.047 Uiso calc R 1
H H12 1.0223 0.3462 0.9260 0.047 Uiso calc R 1
C C2 0.7251(5) 0.32405(16) 0.7102(3) 0.0268(5) Uani d . 1
H H2 0.6258 0.3446 0.7734 0.032 Uiso calc R 1
N N2 0.6032(4) 0.35426(15) 0.5779(2) 0.0329(5) Uani d . 1
H H21 0.5479 0.4044 0.5839 0.044 Uiso calc R 1
H H22 0.4669 0.3233 0.5431 0.044 Uiso calc R 1
H H23 0.7217 0.3532 0.5273 0.044 Uiso calc R 1
C C3 0.7263(5) 0.23211(17) 0.7149(3) 0.0324(6) Uani d . 1
H H31 0.7747 0.2114 0.6364 0.042(9) Uiso calc R 1
H H32 0.8584 0.2144 0.7892 0.052(10) Uiso calc R 1
C C4 0.4599(5) 0.19779(16) 0.7259(3) 0.0305(6) Uani d . 1
H H41 0.3258 0.2191 0.6555 0.036(8) Uiso calc R 1
H H42 0.4182 0.2152 0.8078 0.047(10) Uiso calc R 1
C C5 0.4518(6) 0.10630(17) 0.7200(3) 0.0374(7) Uani d . 1
H H51 0.2789 0.0879 0.7289 0.045 Uiso calc R 1
H H52 0.4801 0.0887 0.6355 0.045 Uiso calc R 1
N N6 0.6516(5) 0.07069(15) 0.8228(2) 0.0394(6) Uani d . 1
H H6 0.6643 0.0894 0.9005 0.047 Uiso calc R 1
C C7 0.8163(6) 0.01196(17) 0.8076(3) 0.0329(6) Uani d . 1
N N8 0.8127(5) -0.02190(18) 0.6928(2) 0.0447(7) Uani d . 1
H H81 0.7013 -0.0060 0.6248 0.054 Uiso calc R 1
H H82 0.9218 -0.0598 0.6861 0.054 Uiso calc R 1
N N9 0.9916(6) -0.01320(19) 0.9115(3) 0.0518(7) Uani d . 1
H H91 1.1003 -0.0509 0.9033 0.062 Uiso calc R 1
H H92 0.9962 0.0083 0.9867 0.062 Uiso calc R 1

loop_
_atom_site_aniso_label
_atom_site_aniso_U_11
_atom_site_aniso_U_22
_atom_site_aniso_U_33
_atom_site_aniso_U_12
_atom_site_aniso_U_13
_atom_site_aniso_U_23
C1' 0.0361(15) 0.0415(17) 0.0358(15) -0.0083(14) 0.0134(12) -0.0004(13)
O1' 0.0566(14) 0.0678(17) 0.0462(13) -0.0313(14) 0.0204(11) -0.0132(12)
C2' 0.0355(15) 0.0362(15) 0.0363(15) -0.0027(13) 0.0101(12) 0.0037(13)
O2' 0.0561(14) 0.0659(17) 0.0406(12) -0.0165(12) 0.0200(11) 0.0075(11)
C3' 0.0359(14) 0.0385(16) 0.0304(13) -0.0048(13) 0.0085(11) 0.0026(12)
O3' 0.0545(14) 0.0566(15) 0.0344(11) -0.0252(12) 0.0143(10) -0.0056(10)
C4' 0.0327(14) 0.0397(17) 0.0351(15) -0.0068(12) 0.0127(12) -0.0017(13)
O4' 0.0514(13) 0.0590(15) 0.0371(11) -0.0245(12) 0.0214(10) -0.0080(11)
C5' 0.0321(14) 0.0290(14) 0.0303(13) -0.0005(12) 0.0028(11) -0.0014(11)
O5' 0.0443(12) 0.0413(12) 0.0370(11) 0.0074(11) -0.0039(9) 0.0045(10)
C6' 0.0328(14) 0.0306(14) 0.0314(14) 0.0011(11) 0.0064(11) 0.0018(12)
O6' 0.0459(12) 0.0433(13) 0.0314(10) 0.0126(10) 0.0117(9) 0.0024(9)
C7' 0.0362(15) 0.0318(15) 0.0292(13) 0.0067(12) 0.0069(11) 0.0051(12)
O7' 0.0540(13) 0.0613(15) 0.0311(10) 0.0297(12) 0.0135(10) 0.0105(11)
C8' 0.0347(14) 0.0340(15) 0.0277(13) 0.0011(12) 0.0063(11) 0.0030(11)
O8' 0.0556(14) 0.0494(14) 0.0295(10) 0.0162(11) 0.0165(10) 0.0056(10)
C1 0.0257(12) 0.0290(13) 0.0333(13) 0.0034(11) 0.0092(10) -0.0017(11)
O1 0.0315(10) 0.0567(14) 0.0378(11) -0.0097(10) 0.0153(9) 0.0016(10)
N1 0.0313(12) 0.0547(16) 0.0319(12) -0.0095(13) 0.0077(10) -0.0009(12)
C2 0.0225(12) 0.0308(13) 0.0280(13) 0.0018(10) 0.0077(10) 0.0005(10)
N2 0.0287(11) 0.0352(12) 0.0361(12) 0.0004(10) 0.0096(9) 0.0052(11)
C3 0.0275(13) 0.0295(13) 0.0419(15) 0.0017(11) 0.0112(11) -0.0015(12)
C4 0.0280(13) 0.0273(13) 0.0383(15) 0.0025(11) 0.0115(11) 0.0012(12)
C5 0.0393(16) 0.0269(14) 0.0443(16) 0.0020(13) 0.0048(13) -0.0013(13)
N6 0.0579(16) 0.0320(13) 0.0278(11) 0.0091(12) 0.0079(11) -0.0034(10)
C7 0.0357(14) 0.0314(14) 0.0314(14) -0.0035(12) 0.0063(11) -0.0008(12)
N8 0.0444(15) 0.0524(17) 0.0345(14) 0.0170(13) 0.0016(11) -0.0070(13)
N9 0.0631(18) 0.0531(17) 0.0335(13) 0.0162(16) -0.0031(12) 0.0025(13)

loop_
_atom_type_symbol
_atom_type_description
_atom_type_scat_dispersion_real
_atom_type_scat_dispersion_imag
_atom_type_scat_source
C C 0.0033 0.0016 'International Tables Vol C Tables 4.2.6.8 and 6.1.1.4'
H H 0.0000 0.0000 'International Tables Vol C Tables 4.2.6.8 and 6.1.1.4'
N N 0.0061 0.0033 'International Tables Vol C Tables 4.2.6.8 and 6.1.1.4'
O O 0.0106 0.0060 'International Tables Vol C Tables 4.2.6.8 and 6.1.1.4'

loop_
_geom_angle_atom_site_label_1
_geom_angle_atom_site_label_2
_geom_angle_atom_site_label_3
_geom_angle
O1' C1' C4' 135.4(3)
O1' C1' C2' 135.2(3)
C4' C1' C2' 89.3(2)
O2' C2' C3' 137.2(3)
O2' C2' C1' 134.4(3)
C3' C2' C1' 88.4(2)
O3' C3' C4' 136.2(3)
O3' C3' C2' 130.4(3)
C4' C3' C2' 93.4(2)
C3' O3' H3' 109.5
O4' C4' C3' 138.0(3)
O4' C4' C1' 133.1(3)
C3' C4' C1' 88.9(2)
O5' C5' C8' 135.4(3)
O5' C5' C6' 136.1(3)
C8' C5' C6' 88.5(2)
O6' C6' C7' 137.1(3)
O6' C6' C5' 134.2(3)
C7' C6' C5' 88.6(2)
O7' C7' C8' 136.9(3)
O7' C7' C6' 130.2(3)
C8' C7' C6' 92.9(2)
C7' O7' H7' 109.5
O8' C8' C7' 137.4(3)
O8' C8' C5' 132.7(3)
C7' C8' C5' 89.9(2)
O1 C1 N1 124.5(3)
O1 C1 C2 120.5(2)
N1 C1 C2 115.0(2)
C1 N1 H11 120.0
C1 N1 H12 120.0
H11 N1 H12 120.0
N2 C2 C1 106.6(2)
N2 C2 C3 111.5(2)
C1 C2 C3 111.3(2)
N2 C2 H2 109.1
C1 C2 H2 109.1
C3 C2 H2 109.1
C2 N2 H21 109.5
C2 N2 H22 109.5
H21 N2 H22 109.5
C2 N2 H23 109.5
H21 N2 H23 109.5
H22 N2 H23 109.5
C4 C3 C2 112.4(2)
C4 C3 H31 109.1
C2 C3 H31 109.1
C4 C3 H32 109.1
C2 C3 H32 109.1
H31 C3 H32 107.9
C3 C4 C5 113.0(2)
C3 C4 H41 109.0
C5 C4 H41 109.0
C3 C4 H42 109.0
C5 C4 H42 109.0
H41 C4 H42 107.8
N6 C5 C4 111.6(3)
N6 C5 H51 109.3
C4 C5 H51 109.3
N6 C5 H52 109.3
C4 C5 H52 109.3
H51 C5 H52 108.0
C7 N6 C5 126.1(2)
C7 N6 H6 117.0
C5 N6 H6 117.0
N8 C7 N6 122.2(3)
N8 C7 N9 119.0(3)
N6 C7 N9 118.8(3)
C7 N8 H81 120.0
C7 N8 H82 120.0
H81 N8 H82 120.0
C7 N9 H91 120.0
C7 N9 H92 120.0
H91 N9 H92 120.0

loop_
_geom_bond_atom_site_label_1
_geom_bond_atom_site_label_2
_geom_bond_distance
C1' O1' 1.233(4)
C1' C4' 1.483(4)
C1' C2' 1.489(4)
C2' O2' 1.236(3)
C2' C3' 1.440(4)
C3' O3' 1.311(4)
C3' C4' 1.431(4)
O3' H3' 0.8200
C4' O4' 1.252(3)
C5' O5' 1.221(4)
C5' C8' 1.480(4)
C5' C6' 1.501(4)
C6' O6' 1.235(3)
C6' C7' 1.441(4)
C7' O7' 1.309(4)
C7' C8' 1.429(4)
O7' H7' 0.8200
C8' O8' 1.259(3)
C1 O1 1.226(3)
C1 N1 1.327(4)
C1 C2 1.524(4)
N1 H11 0.8600
N1 H12 0.8600
C2 N2 1.486(3)
C2 C3 1.533(4)
C2 H2 0.9800
N2 H21 0.8900
N2 H22 0.8900
N2 H23 0.8900
C3 C4 1.521(4)
C3 H31 0.9700
C3 H32 0.9700
C4 C5 1.526(4)
C4 H41 0.9700
C4 H42 0.9700
C5 N6 1.457(4)
C5 H51 0.9700
C5 H52 0.9700
N6 C7 1.330(4)
N6 H6 0.8600
C7 N8 1.324(4)
C7 N9 1.332(4)
N8 H81 0.8600
N8 H82 0.8600
N9 H91 0.8600
N9 H92 0.8600

loop_
_geom_hbond_atom_site_label_D
_geom_hbond_atom_site_label_H
_geom_hbond_atom_site_label_A
_geom_hbond_site_symmetry_A
_geom_hbond_distance_DH
_geom_hbond_distance_HA
_geom_hbond_distance_DA
_geom_hbond_angle_DHA
_geom_hbond_publ_flag
N1 H11 O5' 1_655 0.86 2.37 3.095(3) 142.8 y
N1 H12 O2' 1_556 0.86 2.15 2.986(3) 165.3 y
N2 H23 O1 . 0.89 2.24 2.646(3) 107.4 y
N2 H22 O1 1_455 0.89 2.52 2.831(3) 100.9 y
N2 H23 O1' . 0.89 2.06 2.836(3) 145.0 y
N2 H22 O4' . 0.89 2.27 3.007(3) 140.3 y
N2 H21 O6' . 0.89 1.97 2.841(3) 166.1 y
N6 H6 O8' 2_647 0.86 2.27 3.054(3) 151.3 y
N8 H82 O1' 2_746 0.86 1.99 2.842(3) 168.4 y
N8 H81 O6' 2_646 0.86 2.03 2.863(3) 162.2 y
N9 H91 O2' 2_746 0.86 2.29 3.066(4) 149.7 y
N9 H92 O5' 2_747 0.86 2.51 2.898(3) 108.4 y
N9 H92 O8' 2_647 0.86 2.27 3.035(4) 148.8 y
O3' H3' O8' 2_546 0.82 1.74 2.523(3) 160.2 y
O7' H7' O4' 2_556 0.82 1.79 2.564(3) 158.1 y

loop_
_cod_related_entry_id
_cod_related_entry_database
_cod_related_entry_code
1 ChemSpider 30654038
